data_7218296
loop_
_publ_author_name
'Moriya, Makoto'
'Nomura, Kuniyoshi'
'Sakamoto, Wataru'
'Yogo, Toshinobu'

_publ_section_title
;
 Precisely controlled supramolecular ionic conduction paths and their
 structure--conductivity relationships for lithium ion transport
;
_journal_issue 45
_journal_name_full CrystEngComm
_journal_page_first 10512
_journal_paper_doi 10.1039/C4CE01417K
_journal_volume 16
_journal_year 2014
_chemical_formula_sum 'C24 H48 F12 Li2 N6 O8 S4'
_chemical_formula_weight 918.80
_chemical_name_systematic
; 
 ? 
;
_space_group_IT_number 14
_symmetry_cell_setting monoclinic
_symmetry_space_group_name_Hall '-P 2yn'
_symmetry_space_group_name_H-M 'P 1 21/n 1'
_atom_sites_solution_hydrogens geom
_atom_sites_solution_primary direct
_atom_sites_solution_secondary difmap
_audit_creation_method SHELXL-97
_cell_angle_alpha 90.00
_cell_angle_beta 100.531(4)
_cell_angle_gamma 90.00
_cell_formula_units_Z 2
_cell_length_a 11.964(3)
_cell_length_b 10.381(3)
_cell_length_c 16.974(4)
_cell_measurement_reflns_used 7759
_cell_measurement_temperature 123(2)
_cell_measurement_theta_max 28.26
_cell_measurement_theta_min 2.31
_cell_volume 2072.6(9)
_computing_cell_refinement 'Bruker SMART'
_computing_data_collection 'Bruker SMART'
_computing_data_reduction 'Bruker SAINT'
_computing_molecular_graphics 'Bruker SHELXTL'
_computing_publication_material 'Bruker SHELXTL'
_computing_structure_refinement 'SHELXL-97 (Sheldrick, 1997)'
_computing_structure_solution 'SHELXS-97 (Sheldrick, 1990)'
_diffrn_ambient_temperature 123(2)
_diffrn_detector_area_resol_mean 8.366[pixels/mm]
_diffrn_measured_fraction_theta_full 0.999
_diffrn_measured_fraction_theta_max 0.999
_diffrn_measurement_device_type 'CCD area detector'
_diffrn_measurement_method 'phi and omega scans'
_diffrn_radiation_monochromator graphite
_diffrn_radiation_source 'fine-focus sealed tube'
_diffrn_radiation_type MoK\a
_diffrn_radiation_wavelength 0.71073
_diffrn_reflns_av_R_equivalents 0.0237
_diffrn_reflns_av_sigmaI/netI 0.0246
_diffrn_reflns_limit_h_max 15
_diffrn_reflns_limit_h_min -15
_diffrn_reflns_limit_k_max 13
_diffrn_reflns_limit_k_min -13
_diffrn_reflns_limit_l_max 22
_diffrn_reflns_limit_l_min -15
_diffrn_reflns_number 14123
_diffrn_reflns_theta_full 27.50
_diffrn_reflns_theta_max 27.50
_diffrn_reflns_theta_min 1.93
_exptl_absorpt_coefficient_mu 0.331
_exptl_absorpt_correction_T_max 0.8789
_exptl_absorpt_correction_T_min 0.8518
_exptl_absorpt_correction_type empirical
_exptl_crystal_colour colourless
_exptl_crystal_density_diffrn 1.472
_exptl_crystal_density_meas ?
_exptl_crystal_density_method 'not measured'
_exptl_crystal_description block
_exptl_crystal_F_000 952
_exptl_crystal_size_max 0.50
_exptl_crystal_size_mid 0.40
_exptl_crystal_size_min 0.40
_refine_diff_density_max 0.553
_refine_diff_density_min -0.290
_refine_diff_density_rms 0.055
_refine_ls_extinction_method none
_refine_ls_goodness_of_fit_ref 1.016
_refine_ls_hydrogen_treatment mixed
_refine_ls_matrix_type full
_refine_ls_number_parameters 257
_refine_ls_number_reflns 4757
_refine_ls_number_restraints 0
_refine_ls_restrained_S_all 1.016
_refine_ls_R_factor_all 0.0362
_refine_ls_R_factor_gt 0.0324
_refine_ls_shift/su_max 0.002
_refine_ls_shift/su_mean 0.000
_refine_ls_structure_factor_coef Fsqd
_refine_ls_weighting_details 'calc w=1/[\s^2^(Fo^2^)+(0.0568P)^2^+0.5213P] where P=(Fo^2^+2Fc^2^)/3'
_refine_ls_weighting_scheme calc
_refine_ls_wR_factor_gt 0.0877
_refine_ls_wR_factor_ref 0.0910
_reflns_number_gt 4249
_reflns_number_total 4757
_reflns_threshold_expression >2sigma(I)
_cod_data_source_file c4ce01417k2.cif
_cod_data_source_block Li(TFSA)(TEEDA)
_cod_depositor_comments
;
The following automatic conversions were performed:

'_symmetry_cell_setting' value 'Monoclinic' changed to 'monoclinic'
according to
/usr/data/users/saulius/crontab/automatic-downloads/rss-feeds/RSC/lib/dictionaries/cif_core.dic
dictionary named 'cif_core.dic' version 2.4.2 from 2011-04-26.

Automatic conversion script
Id: cif_fix_values 2827 2014-09-09 07:05:25Z andrius 

 Adding full bibliography for 7218294--7218297.cif.

The following automatic conversions were performed:

'_exptl_crystal_density_meas' value 'not measured' was changed to '?'
- the value is perceived as not measured.

Automatic conversion script
Id: cif_fix_values 3008 2015-01-20 13:52:24Z robertas 
;
_cod_original_sg_symbol_H-M P2(1)/n
_cod_database_code 7218296

loop_
_symmetry_equiv_pos_as_xyz
'x, y, z'
'-x+1/2, y+1/2, -z+1/2'
'-x, -y, -z'
'x-1/2, -y-1/2, z-1/2'

loop_
_atom_site_label
_atom_site_type_symbol
_atom_site_fract_x
_atom_site_fract_y
_atom_site_fract_z
_atom_site_U_iso_or_equiv
_atom_site_adp_type
_atom_site_occupancy
_atom_site_symmetry_multiplicity
_atom_site_calc_flag
_atom_site_refinement_flags
S1 S 1.13981(2) 0.09979(3) 0.026186(17) 0.01866(9) Uani 1 1 d .
S2 S 1.10466(2) 0.20105(3) -0.128839(18) 0.01989(9) Uani 1 1 d .
O1 O 1.08816(8) 0.12671(9) 0.09423(6) 0.0260(2) Uani 1 1 d .
O2 O 1.13105(8) -0.02806(8) -0.00605(5) 0.0252(2) Uani 1 1 d .
O3 O 1.08934(8) 0.07317(9) -0.16172(5) 0.0264(2) Uani 1 1 d .
O4 O 1.18401(8) 0.28253(10) -0.15748(6) 0.0310(2) Uani 1 1 d .
F1 F 1.31315(8) 0.23667(10) 0.09670(6) 0.0467(2) Uani 1 1 d .
F2 F 1.32492(8) 0.03451(10) 0.12290(6) 0.0468(3) Uani 1 1 d .
F3 F 1.35110(7) 0.10341(11) 0.00817(6) 0.0453(3) Uani 1 1 d .
F4 F 0.88416(7) 0.21391(9) -0.13949(6) 0.0363(2) Uani 1 1 d .
F5 F 0.96774(8) 0.39814(8) -0.13272(6) 0.0418(2) Uani 1 1 d .
F6 F 0.94724(8) 0.28622(11) -0.24152(5) 0.0466(3) Uani 1 1 d .
N1 N 0.99884(9) 0.18524(11) 0.25260(7) 0.0246(2) Uani 1 1 d .
N2 N 0.82508(9) 0.26394(11) 0.11542(7) 0.0243(2) Uani 1 1 d .
N3 N 1.11373(10) 0.21196(10) -0.03567(6) 0.0234(2) Uani 1 1 d .
C1 C 1.29156(11) 0.12074(15) 0.06601(8) 0.0293(3) Uani 1 1 d .
C2 C 0.96727(11) 0.27954(14) -0.16222(8) 0.0280(3) Uani 1 1 d .
C3 C 1.16859(12) 0.04235(16) 0.28911(9) 0.0355(3) Uani 1 1 d .
H3A H 1.1405 -0.0001 0.3333 0.053 Uiso 1 1 calc R
H3B H 1.2519 0.0439 0.3006 0.053 Uiso 1 1 calc R
H3C H 1.1424 -0.0052 0.2393 0.053 Uiso 1 1 calc R
C4 C 1.12369(11) 0.17925(15) 0.28011(9) 0.0309(3) Uani 1 1 d .
H4A H 1.1436 0.2239 0.3323 0.037 Uiso 1 1 calc R
H4B H 1.1614 0.2255 0.2412 0.037 Uiso 1 1 calc R
C5 C 0.95996(14) 0.1684(2) 0.39567(9) 0.0445(4) Uani 1 1 d .
H5A H 1.0401 0.1545 0.4193 0.067 Uiso 1 1 calc R
H5B H 0.9118 0.1215 0.4268 0.067 Uiso 1 1 calc R
H5C H 0.9426 0.2607 0.3963 0.067 Uiso 1 1 calc R
C6 C 0.93724(11) 0.11976(15) 0.30957(8) 0.0289(3) Uani 1 1 d .
H6A H 0.9566 0.0270 0.3103 0.035 Uiso 1 1 calc R
H6B H 0.8547 0.1273 0.2886 0.035 Uiso 1 1 calc R
C7 C 0.66149(13) 0.12493(16) 0.13510(10) 0.0373(3) Uani 1 1 d .
H7A H 0.7117 0.0499 0.1370 0.056 Uiso 1 1 calc R
H7B H 0.5841 0.1006 0.1097 0.056 Uiso 1 1 calc R
H7C H 0.6612 0.1554 0.1897 0.056 Uiso 1 1 calc R
C8 C 0.70412(12) 0.23153(14) 0.08695(9) 0.0319(3) Uani 1 1 d .
H8A H 0.6937 0.2047 0.0301 0.038 Uiso 1 1 calc R
H8B H 0.6575 0.3096 0.0897 0.038 Uiso 1 1 calc R
C9 C 0.80476(15) 0.45736(14) 0.01951(10) 0.0382(3) Uani 1 1 d .
H9A H 0.7303 0.4324 -0.0110 0.057 Uiso 1 1 calc R
H9B H 0.8476 0.5033 -0.0157 0.057 Uiso 1 1 calc R
H9C H 0.7944 0.5136 0.0640 0.057 Uiso 1 1 calc R
C10 C 0.87015(13) 0.33699(13) 0.05261(8) 0.0296(3) Uani 1 1 d .
H10A H 0.8731 0.2779 0.0073 0.035 Uiso 1 1 calc R
H10B H 0.9493 0.3627 0.0749 0.035 Uiso 1 1 calc R
C11 C 0.84257(12) 0.33476(14) 0.19222(8) 0.0297(3) Uani 1 1 d .
H11A H 0.7890 0.3018 0.2255 0.036 Uiso 1 1 calc R
H11B H 0.8257 0.4271 0.1816 0.036 Uiso 1 1 calc R
C12 C 0.96381(12) 0.32072(14) 0.23820(9) 0.0310(3) Uani 1 1 d .
H12A H 1.0164 0.3634 0.2076 0.037 Uiso 1 1 calc R
H12B H 0.9703 0.3654 0.2904 0.037 Uiso 1 1 calc R
Li1 Li 0.94058(19) 0.1070(2) 0.13425(14) 0.0256(4) Uani 1 1 d .

loop_
_atom_site_aniso_label
_atom_site_aniso_U_11
_atom_site_aniso_U_22
_atom_site_aniso_U_33
_atom_site_aniso_U_23
_atom_site_aniso_U_13
_atom_site_aniso_U_12
S1 0.01867(15) 0.02078(16) 0.01664(15) -0.00024(10) 0.00350(11) -0.00113(10)
S2 0.02124(15) 0.02142(16) 0.01731(16) 0.00040(10) 0.00433(11) -0.00060(10)
O1 0.0256(5) 0.0330(5) 0.0207(5) -0.0023(4) 0.0076(4) -0.0021(4)
O2 0.0312(5) 0.0201(4) 0.0244(5) -0.0001(4) 0.0059(4) -0.0011(4)
O3 0.0351(5) 0.0251(5) 0.0191(4) -0.0030(4) 0.0053(4) -0.0009(4)
O4 0.0312(5) 0.0345(5) 0.0299(5) 0.0001(4) 0.0123(4) -0.0075(4)
F1 0.0382(5) 0.0488(6) 0.0480(6) -0.0122(5) -0.0057(4) -0.0154(4)
F2 0.0347(5) 0.0620(7) 0.0386(5) 0.0163(5) -0.0071(4) 0.0080(4)
F3 0.0240(4) 0.0747(7) 0.0399(5) -0.0021(5) 0.0125(4) -0.0027(4)
F4 0.0218(4) 0.0453(5) 0.0416(5) -0.0012(4) 0.0056(3) -0.0022(3)
F5 0.0402(5) 0.0276(4) 0.0545(6) 0.0004(4) -0.0001(4) 0.0099(4)
F6 0.0460(5) 0.0655(7) 0.0241(4) 0.0122(4) -0.0045(4) 0.0081(5)
N1 0.0225(5) 0.0292(6) 0.0220(5) -0.0042(4) 0.0038(4) -0.0012(4)
N2 0.0271(5) 0.0242(5) 0.0218(5) -0.0033(4) 0.0052(4) 0.0018(4)
N3 0.0317(6) 0.0203(5) 0.0174(5) -0.0008(4) 0.0027(4) 0.0020(4)
C1 0.0214(6) 0.0402(8) 0.0249(7) 0.0007(6) 0.0004(5) -0.0022(5)
C2 0.0273(6) 0.0308(7) 0.0244(7) 0.0036(5) 0.0008(5) 0.0023(5)
C3 0.0246(6) 0.0464(9) 0.0333(8) -0.0040(7) -0.0004(5) 0.0030(6)
C4 0.0231(6) 0.0414(8) 0.0272(7) -0.0085(6) 0.0019(5) -0.0042(6)
C5 0.0387(8) 0.0722(12) 0.0238(7) -0.0082(8) 0.0087(6) 0.0014(8)
C6 0.0254(6) 0.0401(7) 0.0218(6) -0.0014(6) 0.0056(5) -0.0007(5)
C7 0.0278(7) 0.0470(9) 0.0381(8) -0.0057(7) 0.0088(6) -0.0025(6)
C8 0.0280(7) 0.0353(7) 0.0308(7) -0.0043(6) 0.0012(6) 0.0060(6)
C9 0.0536(9) 0.0243(7) 0.0348(8) 0.0007(6) 0.0027(7) 0.0043(6)
C10 0.0401(8) 0.0238(6) 0.0261(7) -0.0006(5) 0.0094(6) 0.0026(6)
C11 0.0359(7) 0.0279(7) 0.0257(7) -0.0076(5) 0.0061(6) 0.0065(6)
C12 0.0354(7) 0.0287(7) 0.0280(7) -0.0083(6) 0.0032(6) -0.0026(6)
Li1 0.0281(11) 0.0240(10) 0.0259(11) -0.0007(8) 0.0080(9) 0.0000(8)

loop_
_atom_type_symbol
_atom_type_description
_atom_type_scat_dispersion_real
_atom_type_scat_dispersion_imag
_atom_type_scat_source
C C 0.0033 0.0016 'International Tables Vol C Tables 4.2.6.8 and 6.1.1.4'
H H 0.0000 0.0000 'International Tables Vol C Tables 4.2.6.8 and 6.1.1.4'
Li Li -0.0003 0.0001 'International Tables Vol C Tables 4.2.6.8 and 6.1.1.4'
N N 0.0061 0.0033 'International Tables Vol C Tables 4.2.6.8 and 6.1.1.4'
O O 0.0106 0.0060 'International Tables Vol C Tables 4.2.6.8 and 6.1.1.4'
F F 0.0171 0.0103 'International Tables Vol C Tables 4.2.6.8 and 6.1.1.4'
S S 0.1246 0.1234 'International Tables Vol C Tables 4.2.6.8 and 6.1.1.4'

loop_
_geom_angle_atom_site_label_1
_geom_angle_atom_site_label_2
_geom_angle_atom_site_label_3
_geom_angle
_geom_angle_site_symmetry_1
_geom_angle_site_symmetry_3
O2 S1 O1 118.45(6) . .
O2 S1 N3 116.28(6) . .
O1 S1 N3 109.51(6) . .
O2 S1 C1 104.44(6) . .
O1 S1 C1 102.93(6) . .
N3 S1 C1 102.86(6) . .
O4 S2 O3 117.51(6) . .
O4 S2 N3 111.97(6) . .
O3 S2 N3 115.97(6) . .
O4 S2 C2 104.32(7) . .
O3 S2 C2 104.31(6) . .
N3 S2 C2 99.95(6) . .
S1 O1 Li1 141.75(9) . .
S1 O2 Li1 132.04(8) . 3_755
S2 O3 Li1 142.90(9) . 3_755
C12 N1 C4 109.36(11) . .
C12 N1 C6 112.64(11) . .
C4 N1 C6 111.56(11) . .
C12 N1 Li1 99.82(10) . .
C4 N1 Li1 114.34(10) . .
C6 N1 Li1 108.64(10) . .
C11 N2 C8 111.95(11) . .
C11 N2 C10 111.54(11) . .
C8 N2 C10 110.07(11) . .
C11 N2 Li1 105.41(10) . .
C8 N2 Li1 116.50(10) . .
C10 N2 Li1 100.84(10) . .
S1 N3 S2 126.34(7) . .
F1 C1 F2 108.53(12) . .
F1 C1 F3 108.87(12) . .
F2 C1 F3 108.49(12) . .
F1 C1 S1 111.34(10) . .
F2 C1 S1 109.60(10) . .
F3 C1 S1 109.95(9) . .
F4 C2 F6 108.54(12) . .
F4 C2 F5 108.64(11) . .
F6 C2 F5 108.77(12) . .
F4 C2 S2 111.21(9) . .
F6 C2 S2 108.87(10) . .
F5 C2 S2 110.75(9) . .
C4 C3 H3A 109.5 . .
C4 C3 H3B 109.5 . .
H3A C3 H3B 109.5 . .
C4 C3 H3C 109.5 . .
H3A C3 H3C 109.5 . .
H3B C3 H3C 109.5 . .
N1 C4 C3 112.88(11) . .
N1 C4 H4A 109.0 . .
C3 C4 H4A 109.0 . .
N1 C4 H4B 109.0 . .
C3 C4 H4B 109.0 . .
H4A C4 H4B 107.8 . .
C6 C5 H5A 109.5 . .
C6 C5 H5B 109.5 . .
H5A C5 H5B 109.5 . .
C6 C5 H5C 109.5 . .
H5A C5 H5C 109.5 . .
H5B C5 H5C 109.5 . .
N1 C6 C5 116.79(13) . .
N1 C6 H6A 108.1 . .
C5 C6 H6A 108.1 . .
N1 C6 H6B 108.1 . .
C5 C6 H6B 108.1 . .
H6A C6 H6B 107.3 . .
C8 C7 H7A 109.5 . .
C8 C7 H7B 109.5 . .
H7A C7 H7B 109.5 . .
C8 C7 H7C 109.5 . .
H7A C7 H7C 109.5 . .
H7B C7 H7C 109.5 . .
N2 C8 C7 113.26(12) . .
N2 C8 H8A 108.9 . .
C7 C8 H8A 108.9 . .
N2 C8 H8B 108.9 . .
C7 C8 H8B 108.9 . .
H8A C8 H8B 107.7 . .
C10 C9 H9A 109.5 . .
C10 C9 H9B 109.5 . .
H9A C9 H9B 109.5 . .
C10 C9 H9C 109.5 . .
H9A C9 H9C 109.5 . .
H9B C9 H9C 109.5 . .
N2 C10 C9 116.93(12) . .
N2 C10 H10A 108.1 . .
C9 C10 H10A 108.1 . .
N2 C10 H10B 108.1 . .
C9 C10 H10B 108.1 . .
H10A C10 H10B 107.3 . .
N2 C11 C12 111.86(11) . .
N2 C11 H11A 109.2 . .
C12 C11 H11A 109.2 . .
N2 C11 H11B 109.2 . .
C12 C11 H11B 109.2 . .
H11A C11 H11B 107.9 . .
N1 C12 C11 113.03(11) . .
N1 C12 H12A 109.0 . .
C11 C12 H12A 109.0 . .
N1 C12 H12B 109.0 . .
C11 C12 H12B 109.0 . .
H12A C12 H12B 107.8 . .
O3 Li1 O1 112.54(11) 3_755 .
O3 Li1 N2 128.39(12) 3_755 .
O1 Li1 N2 117.26(11) . .
O3 Li1 N1 100.24(11) 3_755 .
O1 Li1 N1 96.99(10) . .
N2 Li1 N1 86.68(9) . .
O3 Li1 O2 80.58(8) 3_755 3_755
O1 Li1 O2 85.21(9) . 3_755
N2 Li1 O2 90.64(9) . 3_755
N1 Li1 O2 177.10(12) . 3_755

loop_
_geom_bond_atom_site_label_1
_geom_bond_atom_site_label_2
_geom_bond_distance
_geom_bond_site_symmetry_2
S1 O2 1.4321(10) .
S1 O1 1.4334(10) .
S1 N3 1.5607(11) .
S1 C1 1.8307(14) .
S2 O4 1.4218(10) .
S2 O3 1.4389(10) .
S2 N3 1.5694(12) .
S2 C2 1.8293(14) .
O1 Li1 2.015(2) .
O2 Li1 2.337(3) 3_755
O3 Li1 1.976(2) 3_755
F1 C1 1.3181(18) .
F2 C1 1.3238(17) .
F3 C1 1.3263(17) .
F4 C2 1.3199(16) .
F5 C2 1.3287(17) .
F6 C2 1.3252(17) .
N1 C12 1.4751(18) .
N1 C4 1.4826(17) .
N1 C6 1.4834(17) .
N1 Li1 2.161(3) .
N2 C11 1.4779(17) .
N2 C8 1.4783(18) .
N2 C10 1.4874(18) .
N2 Li1 2.122(3) .
C3 H3A 0.9800 .
C3 H3B 0.9800 .
C3 H3C 0.9800 .
C4 C3 1.517(2) .
C4 H4A 0.9900 .
C4 H4B 0.9900 .
C5 H5A 0.9800 .
C5 H5B 0.9800 .
C5 H5C 0.9800 .
C6 C5 1.523(2) .
C6 H6A 0.9900 .
C6 H6B 0.9900 .
C7 H7A 0.9800 .
C7 H7B 0.9800 .
C7 H7C 0.9800 .
C8 C7 1.518(2) .
C8 H8A 0.9900 .
C8 H8B 0.9900 .
C9 H9A 0.9800 .
C9 H9B 0.9800 .
C9 H9C 0.9800 .
C10 C9 1.5259(19) .
C10 H10A 0.9900 .
C10 H10B 0.9900 .
C11 C12 1.523(2) .
C11 H11A 0.9900 .
C11 H11B 0.9900 .
C12 H12A 0.9900 .
C12 H12B 0.9900 .
Li1 O3 1.976(2) 3_755
Li1 O2 2.337(3) 3_755
